data_7213479
loop_
_publ_author_name
'Ernet, Thomas'
'Maulitz, Andreas H.'
'W\"urthwein, Ernst-Ulrich'
'Haufe, G\"unter'

_publ_section_title
;
 Chemical consequences of fluorine substitution. Part 1. Experimental and
 theoretical results on Diels--Alder reactions of \a- and
 \b-fluorostyrenes&#x2020;
;
_journal_issue 16
_journal_name_full 'Journal of the Chemical Society, Perkin Transactions 1'
_journal_page_first 1929
_journal_paper_doi 10.1039/b102684b
_journal_year 2001
_chemical_formula_sum 'C28 H21 F O'
_chemical_formula_weight 392.45
_chemical_name_systematic
; 
? 
;
_space_group_IT_number 15
_symmetry_cell_setting monoclinic
_symmetry_space_group_name_Hall '-C 2yc'
_symmetry_space_group_name_H-M 'C 1 2/c 1'
_atom_sites_solution_hydrogens geom
_atom_sites_solution_primary direct
_atom_sites_solution_secondary difmap
_audit_creation_method SHELXL
_cell_angle_alpha 90.00
_cell_angle_beta 122.83(2)
_cell_angle_gamma 90.00
_cell_formula_units_Z 8
_cell_length_a 28.038(7)
_cell_length_b 10.358(4)
_cell_length_c 16.719(5)
_cell_measurement_reflns_used 25
_cell_measurement_temperature 223(2)
_cell_measurement_theta_max 46.65
_cell_measurement_theta_min 40.02
_cell_volume 4080(2)
_computing_cell_refinement 'Express (Nonius B.V., 1994)'
_computing_data_collection 'Express (Nonius B.V., 1994)'
_computing_data_reduction 'MolEN (Fair, 1990)'
_computing_molecular_graphics 'SCHAKAL-92 (Keller, 1992)'
_computing_publication_material 'SHELXL-93 (Sheldrick, 1993)'
_computing_structure_refinement 'SHELXL-93 (Sheldrick, 1993)'
_computing_structure_solution 'SHELXS-86 (Sheldrick, 1990)'
_diffrn_ambient_temperature 223(2)
_diffrn_measurement_device 'Enraf-Nonius CAD4'
_diffrn_measurement_method '\w/2\q scans'
_diffrn_radiation_monochromator graphite
_diffrn_radiation_source 'fine-focus sealed tube'
_diffrn_radiation_type MoK\a
_diffrn_radiation_wavelength 0.71073
_diffrn_reflns_av_R_equivalents 0.0561
_diffrn_reflns_av_sigmaI/netI 0.1303
_diffrn_reflns_limit_h_max 34
_diffrn_reflns_limit_h_min -29
_diffrn_reflns_limit_k_max 0
_diffrn_reflns_limit_k_min -12
_diffrn_reflns_limit_l_max 0
_diffrn_reflns_limit_l_min -20
_diffrn_reflns_number 4305
_diffrn_reflns_theta_max 26.33
_diffrn_reflns_theta_min 1.73
_diffrn_standards_decay_% 6.3
_diffrn_standards_interval_count 250
_diffrn_standards_interval_time 120
_diffrn_standards_number 3
_exptl_absorpt_coefficient_mu 0.082
_exptl_absorpt_correction_T_max 0.999
_exptl_absorpt_correction_T_min 0.963
_exptl_crystal_colour colourless
_exptl_crystal_density_diffrn 1.278
_exptl_crystal_density_method 'empirical via \y scan data'
_exptl_crystal_description block
_exptl_crystal_F_000 1648
_exptl_crystal_size_max 0.25
_exptl_crystal_size_mid 0.20
_exptl_crystal_size_min 0.10
_refine_diff_density_max 0.222
_refine_diff_density_min -0.271
_refine_diff_density_rms 0.054
_refine_ls_extinction_method none
_refine_ls_goodness_of_fit_all 0.935
_refine_ls_goodness_of_fit_obs 1.084
_refine_ls_hydrogen_treatment 'refined as riding atoms'
_refine_ls_matrix_type full
_refine_ls_number_parameters 281
_refine_ls_number_reflns 4147
_refine_ls_number_restraints 2
_refine_ls_restrained_S_all 1.025
_refine_ls_restrained_S_obs 1.090
_refine_ls_R_factor_all 0.1589
_refine_ls_R_factor_obs 0.0563
_refine_ls_shift/esd_max 0.000
_refine_ls_shift/esd_mean 0.000
_refine_ls_structure_factor_coef Fsqd
_refine_ls_weighting_details 'w=1/[\s^2^(Fo^2^)+(0.0747P)^2^+0.0000P] where P=(Fo^2^+2Fc^2^)/3'
_refine_ls_weighting_scheme calc
_refine_ls_wR_factor_all 0.1726
_refine_ls_wR_factor_obs 0.1238
_reflns_number_observed 2027
_reflns_number_total 4152
_reflns_observed_criterion >2sigma(I)
_cod_data_source_file b102684bsup1.cif
_cod_data_source_block haf_322
_cod_depositor_comments
;
The following automatic conversions were performed:

'_refine_ls_weighting_scheme' value 'calc
w=1/[\s^2^(Fo^2^)+(0.0747P)^2^+0.0000P] where P=(Fo^2^+2Fc^2^)/3' was
changed to 'calc'. New tag '_refine_ls_weighting_details' was
created. The value of the new tag was set to
'w=1/[\s^2^(Fo^2^)+(0.0747P)^2^+0.0000P] where P=(Fo^2^+2Fc^2^)/3'.

Automatic conversion script
Id: cif_fix_values 3143 2015-03-26 13:38:13Z robertas 
;
_cod_original_cell_volume 4080.0(22)
_cod_original_sg_symbol_H-M C2/c
_cod_database_code 7213479

loop_
_symmetry_equiv_pos_as_xyz
'x, y, z'
'-x, y, -z+1/2'
'x+1/2, y+1/2, z'
'-x+1/2, y+1/2, -z+1/2'
'-x, -y, -z'
'x, -y, z-1/2'
'-x+1/2, -y+1/2, -z'
'x+1/2, -y+1/2, z-1/2'

loop_
_atom_site_aniso_label
_atom_site_aniso_U_11
_atom_site_aniso_U_22
_atom_site_aniso_U_33
_atom_site_aniso_U_23
_atom_site_aniso_U_13
_atom_site_aniso_U_12
C1 0.033(2) 0.028(2) 0.035(2) 0.0030(13) 0.0201(14) 0.0035(13)
C12 0.032(2) 0.035(2) 0.029(2) 0.0032(14) 0.0127(14) -0.0038(13)
C13 0.051(2) 0.040(2) 0.050(2) 0.009(2) 0.028(2) 0.003(2)
C14 0.059(2) 0.039(2) 0.056(2) 0.009(2) 0.026(2) -0.007(2)
C15 0.045(2) 0.055(2) 0.042(2) 0.012(2) 0.015(2) -0.018(2)
C16 0.041(2) 0.068(3) 0.046(2) 0.005(2) 0.024(2) -0.009(2)
C17 0.036(2) 0.048(2) 0.037(2) 0.005(2) 0.0192(15) -0.004(2)
C2 0.0298(15) 0.034(2) 0.0269(14) -0.0033(13) 0.0167(13) -0.0023(13)
C3 0.031(2) 0.030(2) 0.0301(15) -0.0062(13) 0.0177(13) -0.0049(13)
C4 0.031(2) 0.028(2) 0.034(2) 0.0023(13) 0.0197(13) -0.0011(13)
C41 0.035(2) 0.030(2) 0.035(2) 0.0006(14) 0.0176(14) 0.0012(13)
C42 0.038(2) 0.040(2) 0.047(2) 0.008(2) 0.024(2) 0.006(2)
C43 0.042(2) 0.046(2) 0.060(2) 0.005(2) 0.026(2) 0.012(2)
C44 0.059(2) 0.028(2) 0.062(2) 0.007(2) 0.030(2) 0.009(2)
C45 0.058(2) 0.029(2) 0.068(3) 0.008(2) 0.035(2) 0.002(2)
C46 0.051(2) 0.035(2) 0.053(2) 0.005(2) 0.032(2) 0.000(2)
C5 0.032(2) 0.029(2) 0.0290(15) 0.0026(13) 0.0137(13) -0.0006(13)
C51 0.044(2) 0.027(2) 0.032(2) -0.0041(13) 0.0226(15) -0.0045(14)
C52 0.054(2) 0.039(2) 0.036(2) -0.001(2) 0.023(2) -0.006(2)
C53 0.080(3) 0.050(2) 0.040(2) -0.002(2) 0.039(2) -0.015(2)
C54 0.081(3) 0.049(2) 0.061(2) -0.016(2) 0.054(2) -0.022(2)
C55 0.058(2) 0.046(2) 0.059(2) -0.013(2) 0.041(2) -0.006(2)
C56 0.048(2) 0.035(2) 0.045(2) -0.004(2) 0.031(2) 0.000(2)
C6 0.038(2) 0.038(2) 0.032(2) -0.0011(14) 0.0164(14) -0.0083(15)
F6A 0.0481(14) 0.0406(13) 0.0370(12) -0.0018(10) 0.0148(11) -0.0184(10)
F6B 0.078(10) 0.025(7) 0.052(8) -0.008(6) 0.049(8) 0.008(7)
O7 0.0314(11) 0.0312(11) 0.0406(12) 0.0070(10) 0.0221(10) 0.0029(9)
C8 0.037(2) 0.045(2) 0.034(2) 0.0034(15) 0.0180(15) 0.0028(15)
C9 0.032(2) 0.065(2) 0.036(2) 0.001(2) 0.0128(15) -0.001(2)
C10 0.036(2) 0.055(2) 0.040(2) -0.010(2) 0.019(2) -0.012(2)
C11 0.040(2) 0.034(2) 0.042(2) -0.0060(15) 0.024(2) -0.0058(14)

loop_
_atom_site_label
_atom_site_type_symbol
_atom_site_fract_x
_atom_site_fract_y
_atom_site_fract_z
_atom_site_U_iso_or_equiv
_atom_site_thermal_displace_type
_atom_site_occupancy
_atom_site_calc_flag
_atom_site_refinement_flags
_atom_site_disorder_group
C1 C 0.37743(12) 0.2719(3) 0.7404(2) 0.0311(7) Uani 1 d . .
C12 C 0.39214(12) 0.3691(3) 0.6910(2) 0.0341(7) Uani 1 d . .
C13 C 0.36910(14) 0.4923(3) 0.6742(2) 0.0464(9) Uani 1 d . .
H13 H 0.34596(14) 0.5155(3) 0.6966(2) 0.056 Uiso 1 calc R .
C14 C 0.3803(2) 0.5812(4) 0.6243(3) 0.0542(9) Uani 1 d . .
H14 H 0.3645(2) 0.6645(4) 0.6129(3) 0.065 Uiso 1 calc R .
C15 C 0.41405(14) 0.5484(4) 0.5914(2) 0.0518(10) Uani 1 d . .
H15 H 0.42121(14) 0.6088(4) 0.5572(2) 0.062 Uiso 1 calc R .
C16 C 0.43731(14) 0.4277(4) 0.6085(2) 0.0515(9) Uani 1 d . .
H16 H 0.46081(14) 0.4056(4) 0.5865(2) 0.062 Uiso 1 calc R .
C17 C 0.42638(13) 0.3374(3) 0.6583(2) 0.0405(8) Uani 1 d . .
H17 H 0.44242(13) 0.2545(3) 0.6696(2) 0.049 Uiso 1 calc R .
C2 C 0.31680(12) 0.2191(3) 0.6858(2) 0.0297(6) Uani 1 d . .
C3 C 0.32105(12) 0.0965(3) 0.7229(2) 0.0295(6) Uani 1 d . .
C4 C 0.38331(12) 0.0802(3) 0.8002(2) 0.0303(7) Uani 1 d . .
C41 C 0.40761(12) -0.0536(3) 0.8258(2) 0.0342(7) Uani 1 d . .
C42 C 0.45188(13) -0.0894(3) 0.8167(2) 0.0415(8) Uani 1 d . .
H42 H 0.46733(13) -0.0288(3) 0.7949(2) 0.050 Uiso 1 calc R .
C43 C 0.47375(14) -0.2134(3) 0.8391(3) 0.0497(9) Uani 1 d . .
H43 H 0.50362(14) -0.2367(3) 0.8319(3) 0.060 Uiso 1 calc R .
C44 C 0.4520(2) -0.3025(3) 0.8718(3) 0.0516(9) Uani 1 d . .
H44 H 0.4669(2) -0.3866(3) 0.8870(3) 0.062 Uiso 1 calc R .
C45 C 0.40815(15) -0.2683(3) 0.8823(3) 0.0517(9) Uani 1 d . .
H45 H 0.39331(15) -0.3290(3) 0.9050(3) 0.062 Uiso 1 calc R .
C46 C 0.38593(14) -0.1440(3) 0.8592(2) 0.0445(8) Uani 1 d . .
H46 H 0.35598(14) -0.1210(3) 0.8663(2) 0.053 Uiso 1 calc R .
C5 C 0.39543(12) 0.1718(3) 0.8850(2) 0.0314(7) Uani 1 d . .
H5 H 0.43567(12) 0.1597(3) 0.9370(2) 0.038 Uiso 1 calc R .
C51 C 0.35978(13) 0.1477(3) 0.9266(2) 0.0337(7) Uani 1 d . .
C52 C 0.38149(15) 0.0745(3) 1.0084(2) 0.0437(8) Uani 1 d . .
H52 H 0.41893(15) 0.0435(3) 1.0394(2) 0.052 Uiso 1 calc R .
C53 C 0.3488(2) 0.0461(3) 1.0454(3) 0.0529(10) Uani 1 d . .
H53 H 0.3641(2) -0.0042(3) 1.1008(3) 0.064 Uiso 1 calc R .
C54 C 0.2941(2) 0.0916(4) 1.0011(3) 0.0554(10) Uani 1 d . .
H54 H 0.2719(2) 0.0720(4) 1.0261(3) 0.066 Uiso 1 calc R .
C55 C 0.2717(2) 0.1664(3) 0.9195(3) 0.0494(9) Uani 1 d . .
H55 H 0.2345(2) 0.1987(3) 0.8897(3) 0.059 Uiso 1 calc R .
C56 C 0.30422(13) 0.1934(3) 0.8824(2) 0.0400(8) Uani 1 d . .
H56 H 0.28873(13) 0.2432(3) 0.8266(2) 0.048 Uiso 1 calc R .
C6 C 0.39053(12) 0.3052(3) 0.8404(2) 0.0371(7) Uani 1 d D .
H6A H 0.35911(12) 0.3555(3) 0.8357(2) 0.045 Uiso 0.863(4) calc PR 1
H6B H 0.42965(12) 0.3401(3) 0.8755(2) 0.045 Uiso 0.137(4) calc PR 2
F6A F 0.44159(8) 0.3716(2) 0.89360(14) 0.0461(7) Uani 0.863(4) d PD 1
F6B F 0.3577(5) 0.4019(9) 0.8426(9) 0.045(4) Uani 0.137(4) d PD 2
O7 O 0.40985(8) 0.1542(2) 0.76119(14) 0.0331(5) Uani 1 d . .
C8 C 0.26516(13) 0.2707(3) 0.6170(2) 0.0395(8) Uani 1 d . .
H8 H 0.26256(13) 0.3546(3) 0.5934(2) 0.047 Uiso 1 calc R .
C9 C 0.21704(13) 0.1948(4) 0.5834(2) 0.0472(9) Uani 1 d . .
H9 H 0.18142(13) 0.2273(4) 0.5357(2) 0.057 Uiso 1 calc R .
C10 C 0.22069(14) 0.0723(3) 0.6190(2) 0.0443(8) Uani 1 d . .
H10 H 0.18757(14) 0.0226(3) 0.5951(2) 0.053 Uiso 1 calc R .
C11 C 0.27282(13) 0.0213(3) 0.6900(2) 0.0375(7) Uani 1 d . .
H11 H 0.27529(13) -0.0615(3) 0.7148(2) 0.045 Uiso 1 calc R .

loop_
_atom_type_symbol
_atom_type_description
_atom_type_scat_dispersion_real
_atom_type_scat_dispersion_imag
_atom_type_scat_source
C C 0.0033 0.0016 'International Tables Vol C Tables 4.2.6.8 and 6.1.1.4'
H H 0.0000 0.0000 'International Tables Vol C Tables 4.2.6.8 and 6.1.1.4'
O O 0.0106 0.0060 'International Tables Vol C Tables 4.2.6.8 and 6.1.1.4'
F F 0.0171 0.0103 'International Tables Vol C Tables 4.2.6.8 and 6.1.1.4'

loop_
_geom_angle_atom_site_label_1
_geom_angle_atom_site_label_2
_geom_angle_atom_site_label_3
_geom_angle
O7 C1 C12 112.0(2)
O7 C1 C2 101.1(2)
C12 C1 C2 117.4(2)
O7 C1 C6 100.3(2)
C12 C1 C6 118.2(2)
C2 C1 C6 105.1(2)
C17 C12 C13 119.1(3)
C17 C12 C1 121.3(3)
C13 C12 C1 119.6(3)
C14 C13 C12 120.0(3)
C15 C14 C13 120.4(3)
C16 C15 C14 119.9(3)
C15 C16 C17 120.3(3)
C12 C17 C16 120.3(3)
C8 C2 C3 121.6(3)
C8 C2 C1 133.2(3)
C3 C2 C1 105.2(2)
C11 C3 C2 120.4(3)
C11 C3 C4 134.3(3)
C2 C3 C4 105.2(2)
O7 C4 C41 110.7(2)
O7 C4 C3 101.1(2)
C41 C4 C3 118.7(2)
O7 C4 C5 100.0(2)
C41 C4 C5 117.0(2)
C3 C4 C5 106.6(2)
C42 C41 C46 118.7(3)
C42 C41 C4 120.8(3)
C46 C41 C4 120.5(3)
C41 C42 C43 120.8(3)
C44 C43 C42 120.2(3)
C43 C44 C45 119.9(3)
C44 C45 C46 119.9(3)
C41 C46 C45 120.5(3)
C51 C5 C6 117.5(2)
C51 C5 C4 115.9(2)
C6 C5 C4 100.6(2)
C52 C51 C56 118.4(3)
C52 C51 C5 119.8(3)
C56 C51 C5 121.7(3)
C51 C52 C53 120.9(3)
C54 C53 C52 120.1(3)
C53 C54 C55 119.9(3)
C56 C55 C54 119.8(3)
C55 C56 C51 120.8(3)
F6B C6 C5 121.7(6)
F6A C6 C5 110.1(2)
F6B C6 C1 115.0(6)
F6A C6 C1 111.2(2)
C5 C6 C1 103.3(2)
C1 O7 C4 98.3(2)
C2 C8 C9 117.9(3)
C10 C9 C8 121.1(3)
C9 C10 C11 120.9(3)
C3 C11 C10 118.1(3)

loop_
_geom_bond_atom_site_label_1
_geom_bond_atom_site_label_2
_geom_bond_distance
C1 O7 1.446(3)
C1 C12 1.496(4)
C1 C2 1.529(4)
C1 C6 1.543(4)
C12 C17 1.378(4)
C12 C13 1.389(4)
C13 C14 1.388(5)
C14 C15 1.371(5)
C15 C16 1.366(5)
C16 C17 1.392(4)
C2 C8 1.378(4)
C2 C3 1.390(4)
C3 C11 1.389(4)
C3 C4 1.517(4)
C4 O7 1.446(3)
C4 C41 1.501(4)
C4 C5 1.583(4)
C41 C42 1.381(4)
C41 C46 1.387(4)
C42 C43 1.384(4)
C43 C44 1.373(5)
C44 C45 1.378(5)
C45 C46 1.391(4)
C5 C51 1.515(4)
C5 C6 1.540(4)
C51 C52 1.384(4)
C51 C56 1.396(4)
C52 C53 1.387(4)
C53 C54 1.375(5)
C54 C55 1.388(5)
C55 C56 1.383(4)
C6 F6B 1.376(5)
C6 F6A 1.391(3)
C8 C9 1.390(4)
C9 C10 1.381(5)
C10 C11 1.394(4)

loop_
_geom_torsion_atom_site_label_1
_geom_torsion_atom_site_label_2
_geom_torsion_atom_site_label_3
_geom_torsion_atom_site_label_4
_geom_torsion
O7 C1 C12 C17 9.0(4)
C2 C1 C12 C17 -107.4(3)
C6 C1 C12 C17 124.8(3)
O7 C1 C12 C13 -173.6(3)
C2 C1 C12 C13 70.0(4)
C6 C1 C12 C13 -57.8(4)
C17 C12 C13 C14 0.6(5)
C1 C12 C13 C14 -176.8(3)
C12 C13 C14 C15 -0.1(5)
C13 C14 C15 C16 -0.5(5)
C14 C15 C16 C17 0.7(5)
C13 C12 C17 C16 -0.4(5)
C1 C12 C17 C16 177.0(3)
C15 C16 C17 C12 -0.2(5)
O7 C1 C2 C8 -152.4(3)
C12 C1 C2 C8 -30.3(5)
C6 C1 C2 C8 103.6(4)
O7 C1 C2 C3 30.2(3)
C12 C1 C2 C3 152.3(2)
C6 C1 C2 C3 -73.8(3)
C8 C2 C3 C11 1.0(4)
C1 C2 C3 C11 178.7(3)
C8 C2 C3 C4 -176.2(3)
C1 C2 C3 C4 1.6(3)
C11 C3 C4 O7 150.6(3)
C2 C3 C4 O7 -32.9(3)
C11 C3 C4 C41 29.3(5)
C2 C3 C4 C41 -154.1(2)
C11 C3 C4 C5 -105.4(4)
C2 C3 C4 C5 71.2(3)
O7 C4 C41 C42 3.8(4)
C3 C4 C41 C42 120.1(3)
C5 C4 C41 C42 -109.8(3)
O7 C4 C41 C46 -176.1(3)
C3 C4 C41 C46 -59.8(4)
C5 C4 C41 C46 70.3(4)
C46 C41 C42 C43 0.8(5)
C4 C41 C42 C43 -179.1(3)
C41 C42 C43 C44 -0.7(5)
C42 C43 C44 C45 0.0(6)
C43 C44 C45 C46 0.3(6)
C42 C41 C46 C45 -0.4(5)
C4 C41 C46 C45 179.5(3)
C44 C45 C46 C41 -0.1(5)
O7 C4 C5 C51 162.9(2)
C41 C4 C5 C51 -77.6(3)
C3 C4 C5 C51 58.0(3)
O7 C4 C5 C6 35.0(2)
C41 C4 C5 C6 154.5(2)
C3 C4 C5 C6 -69.9(3)
C6 C5 C51 C52 -143.3(3)
C4 C5 C51 C52 97.8(3)
C6 C5 C51 C56 39.3(4)
C4 C5 C51 C56 -79.7(3)
C56 C51 C52 C53 0.5(5)
C5 C51 C52 C53 -177.0(3)
C51 C52 C53 C54 -0.4(5)
C52 C53 C54 C55 -0.3(5)
C53 C54 C55 C56 0.9(5)
C54 C55 C56 C51 -0.8(5)
C52 C51 C56 C55 0.1(4)
C5 C51 C56 C55 177.6(3)
C51 C5 C6 F6B 3.6(8)
C4 C5 C6 F6B 130.5(7)
C51 C5 C6 F6A 113.8(3)
C4 C5 C6 F6A -119.4(2)
C51 C5 C6 C1 -127.4(3)
C4 C5 C6 C1 -0.6(3)
O7 C1 C6 F6B -169.0(6)
C12 C1 C6 F6B 69.0(7)
C2 C1 C6 F6B -64.4(7)
O7 C1 C6 F6A 84.0(3)
C12 C1 C6 F6A -38.0(4)
C2 C1 C6 F6A -171.4(2)
O7 C1 C6 C5 -34.1(2)
C12 C1 C6 C5 -156.1(2)
C2 C1 C6 C5 70.5(3)
C12 C1 O7 C4 -175.8(2)
C2 C1 O7 C4 -49.9(2)
C6 C1 O7 C4 57.9(2)
C41 C4 O7 C1 177.8(2)
C3 C4 O7 C1 51.1(2)
C5 C4 O7 C1 -58.2(2)
C3 C2 C8 C9 -1.6(4)
C1 C2 C8 C9 -178.6(3)
C2 C8 C9 C10 1.0(5)
C8 C9 C10 C11 0.2(5)
C2 C3 C11 C10 0.3(4)
C4 C3 C11 C10 176.4(3)
C9 C10 C11 C3 -0.9(5)
